data_4079897
loop_
_publ_author_name
'Shekar, Sukesh'
'Brown, Seth N.'

_publ_section_title
;
 Migrations of Alkyl and Aryl Groups from Silicon to Nitrogen in Silylated
 Aryloxyiminoquinones
;
_journal_issue 2
_journal_name_full Organometallics
_journal_page_first 556
_journal_paper_doi 10.1021/om301028c
_journal_volume 32
_journal_year 2013
_chemical_formula_moiety 'C56 H80 N2 O4 Si'
_chemical_formula_sum 'C56 H80 N2 O4 Si'
_chemical_formula_weight 873.32
_chemical_name_common Si(ONO-SQ)2
_chemical_name_systematic
; 
 Bis[2-(3,5-di-tert-butyl-o-quinoneiminosemiquinonato)-
4,6-di-tert-butylphenoxy]silicon(IV)
;
_space_group_IT_number 2
_symmetry_cell_setting triclinic
_symmetry_space_group_name_Hall '-P 1'
_symmetry_space_group_name_H-M 'P -1'
_atom_sites_solution_hydrogens difmap
_atom_sites_solution_primary direct
_atom_sites_solution_secondary difmap
_audit_creation_method SHELXL-97
_cell_angle_alpha 90.909(2)
_cell_angle_beta 104.408(2)
_cell_angle_gamma 103.912(2)
_cell_formula_units_Z 2
_cell_length_a 11.1944(10)
_cell_length_b 12.1836(11)
_cell_length_c 20.7527(18)
_cell_measurement_reflns_used 9190
_cell_measurement_temperature 120(2)
_cell_measurement_theta_max 28.45
_cell_measurement_theta_min 2.25
_cell_volume 2652.3(4)
_computing_cell_refinement 'APEX2/SAINT (Bruker, 2004)'
_computing_data_collection 'APEX2 (Bruker, 2004)'
_computing_data_reduction 'SAINT/XPREP (Bruker, 2004; Sheldrick, 2003)'
_computing_molecular_graphics 'XP (Sheldrick, 1998)'
_computing_publication_material 'XCIF (Sheldrick, 2001)'
_computing_structure_refinement 'XL (Sheldrick, 2001)'
_computing_structure_solution 'XS (Sheldrick, 2001)'
_diffrn_ambient_temperature 120(2)
_diffrn_detector_area_resol_mean 8.33
_diffrn_measured_fraction_theta_full 0.904
_diffrn_measured_fraction_theta_max 0.904
_diffrn_measurement_device_type 'Bruker APEX-II CCD'
_diffrn_measurement_method '\f and \w scans'
_diffrn_radiation_monochromator graphite
_diffrn_radiation_source 'fine-focus sealed tube'
_diffrn_radiation_type MoK\a
_diffrn_radiation_wavelength 0.71073
_diffrn_reflns_av_R_equivalents 0.0287
_diffrn_reflns_av_sigmaI/netI 0.0274
_diffrn_reflns_limit_h_max 14
_diffrn_reflns_limit_h_min -14
_diffrn_reflns_limit_k_max 16
_diffrn_reflns_limit_k_min -16
_diffrn_reflns_limit_l_max 28
_diffrn_reflns_limit_l_min -27
_diffrn_reflns_number 60966
_diffrn_reflns_theta_full 28.93
_diffrn_reflns_theta_max 28.93
_diffrn_reflns_theta_min 1.02
_exptl_absorpt_coefficient_mu 0.088
_exptl_absorpt_correction_T_max 0.9882
_exptl_absorpt_correction_T_min 0.9588
_exptl_absorpt_correction_type multi-scan
_exptl_absorpt_process_details
;
 Blessing, R. H. (1995) Acta Cryst. A51, 33-38.

 Sheldrick, G.M. (2008) SADABS v2008/1. Bruker AXS Inc. 
Madison, WI USA.
;
_exptl_crystal_colour 'dark purple'
_exptl_crystal_density_diffrn 1.093
_exptl_crystal_density_method 'not measured'
_exptl_crystal_description 'rhombohedral block'
_exptl_crystal_F_000 952
_exptl_crystal_size_max 0.48
_exptl_crystal_size_mid 0.26
_exptl_crystal_size_min 0.14
_refine_diff_density_max 0.328
_refine_diff_density_min -0.272
_refine_diff_density_rms 0.044
_refine_ls_extinction_method none
_refine_ls_goodness_of_fit_ref 1.004
_refine_ls_hydrogen_treatment mixed
_refine_ls_matrix_type full
_refine_ls_number_parameters 862
_refine_ls_number_reflns 12665
_refine_ls_number_restraints 0
_refine_ls_restrained_S_all 1.004
_refine_ls_R_factor_all 0.0590
_refine_ls_R_factor_gt 0.0432
_refine_ls_shift/su_max 0.001
_refine_ls_shift/su_mean 0.000
_refine_ls_structure_factor_coef Fsqd
_refine_ls_weighting_details 'calc w=1/[\s^2^(Fo^2^)+(0.0637P)^2^+0.8893P] where P=(Fo^2^+2Fc^2^)/3'
_refine_ls_weighting_scheme calc
_refine_ls_wR_factor_gt 0.1082
_refine_ls_wR_factor_ref 0.1195
_reflns_number_gt 10082
_reflns_number_total 12665
_reflns_threshold_expression >2sigma(I)
_cod_data_source_file om301028c_si_002.cif
_cod_data_source_block ss275_0m
_cod_depositor_comments
;
The following automatic conversions were performed:

'_symmetry_cell_setting' value 'Triclinic' changed to 'triclinic'
according to /home/saulius/struct/CIF-dictionaries/cif_core.dic
dictionary named 'cif_core.dic' version 2.4.2 from 2011-04-26.

Automatic conversion script
Id: cif_fix_values 1891 2012-01-12 08:04:46Z andrius 
;
_cod_original_sg_symbol_H-M P-1
_cod_database_code 4079897

loop_
_symmetry_equiv_pos_as_xyz
'x, y, z'
'-x, -y, -z'

loop_
_atom_site_label
_atom_site_type_symbol
_atom_site_fract_x
_atom_site_fract_y
_atom_site_fract_z
_atom_site_U_iso_or_equiv
_atom_site_adp_type
_atom_site_occupancy
_atom_site_symmetry_multiplicity
_atom_site_calc_flag
_atom_site_refinement_flags
_atom_site_disorder_assembly
_atom_site_disorder_group
Si Si 0.51544(3) 0.76907(3) 0.250889(16) 0.01519(8) Uani 1 1 d . . .
N1 N 0.52086(10) 0.76325(9) 0.16194(5) 0.0162(2) Uani 1 1 d . . .
O1 O 0.38383(8) 0.82917(7) 0.22361(4) 0.01897(19) Uani 1 1 d . . .
N2 N 0.51122(10) 0.76952(8) 0.33972(5) 0.0160(2) Uani 1 1 d . . .
O2 O 0.64909(8) 0.71057(7) 0.26671(4) 0.01779(18) Uani 1 1 d . . .
O3 O 0.41137(8) 0.63075(7) 0.24115(4) 0.01714(18) Uani 1 1 d . . .
O4 O 0.61734(9) 0.90863(7) 0.27266(4) 0.02007(19) Uani 1 1 d . . .
C11 C 0.42817(12) 0.80351(10) 0.12086(6) 0.0173(2) Uani 1 1 d . . .
C12 C 0.35405(12) 0.84269(10) 0.15863(6) 0.0178(2) Uani 1 1 d . . .
C13 C 0.25679(12) 0.89433(11) 0.12737(6) 0.0206(3) Uani 1 1 d . . .
C14 C 0.23516(13) 0.89913(12) 0.05883(7) 0.0240(3) Uani 1 1 d . . .
C15 C 0.30464(13) 0.85821(12) 0.01985(6) 0.0237(3) Uani 1 1 d . . .
C16 C 0.40135(13) 0.81096(11) 0.05135(6) 0.0215(3) Uani 1 1 d . . .
C21 C 0.61392(12) 0.71600(10) 0.15107(6) 0.0169(2) Uani 1 1 d . . .
C22 C 0.68423(12) 0.68646(10) 0.21253(6) 0.0166(2) Uani 1 1 d . . .
C23 C 0.78386(12) 0.63422(11) 0.21433(6) 0.0195(3) Uani 1 1 d . . .
C24 C 0.80928(13) 0.61434(11) 0.15343(7) 0.0221(3) Uani 1 1 d . . .
C25 C 0.74205(13) 0.64337(11) 0.09176(6) 0.0227(3) Uani 1 1 d . A .
C26 C 0.64432(13) 0.69410(11) 0.09109(6) 0.0217(3) Uani 1 1 d . . .
C31 C 0.43151(11) 0.67467(10) 0.35396(6) 0.0164(2) Uani 1 1 d . . .
C32 C 0.37782(11) 0.59702(10) 0.29618(6) 0.0160(2) Uani 1 1 d . . .
C33 C 0.29577(12) 0.49088(10) 0.29943(6) 0.0181(2) Uani 1 1 d . . .
C34 C 0.26839(12) 0.46961(11) 0.36064(7) 0.0203(3) Uani 1 1 d . . .
C35 C 0.31799(12) 0.54650(11) 0.41839(6) 0.0191(3) Uani 1 1 d . . .
C36 C 0.39976(12) 0.64892(11) 0.41433(6) 0.0184(2) Uani 1 1 d . . .
C41 C 0.59459(12) 0.86089(10) 0.37838(6) 0.0175(2) Uani 1 1 d . . .
C42 C 0.65151(12) 0.93959(10) 0.33770(6) 0.0190(2) Uani 1 1 d . . .
C43 C 0.73704(13) 1.04346(11) 0.36693(7) 0.0225(3) Uani 1 1 d . . .
C44 C 0.76619(13) 1.06020(11) 0.43597(7) 0.0246(3) Uani 1 1 d . . .
C45 C 0.71597(13) 0.98060(11) 0.47774(6) 0.0236(3) Uani 1 1 d . . .
C46 C 0.62957(13) 0.88156(11) 0.44827(6) 0.0208(3) Uani 1 1 d . . .
C170 C 0.18562(14) 0.94614(12) 0.16879(7) 0.0264(3) Uani 1 1 d . . .
C171 C 0.08775(18) 1.00162(17) 0.12508(9) 0.0397(4) Uani 1 1 d . . .
C172 C 0.28307(17) 1.03953(14) 0.21892(8) 0.0363(4) Uani 1 1 d . . .
C173 C 0.11522(17) 0.85592(16) 0.20600(9) 0.0380(4) Uani 1 1 d . . .
C180 C 0.27067(14) 0.86835(14) -0.05580(7) 0.0320(3) Uani 1 1 d . . .
C181 C 0.3642(2) 0.8318(3) -0.08834(9) 0.0578(6) Uani 1 1 d . . .
C182 C 0.27313(19) 0.99193(17) -0.07018(9) 0.0439(4) Uani 1 1 d . . .
C183 C 0.13551(17) 0.79319(16) -0.08639(8) 0.0396(4) Uani 1 1 d . . .
C270 C 0.85657(13) 0.60022(13) 0.28045(7) 0.0260(3) Uani 1 1 d . . .
C271 C 0.96105(17) 0.54516(18) 0.27096(9) 0.0389(4) Uani 1 1 d . . .
C272 C 0.91971(16) 0.70453(16) 0.33022(8) 0.0361(4) Uani 1 1 d . . .
C273 C 0.76332(17) 0.51355(15) 0.30904(9) 0.0338(4) Uani 1 1 d . . .
C280 C 0.77487(15) 0.61702(13) 0.02637(7) 0.0300(3) Uani 1 1 d . . .
C281 C 0.9035(4) 0.5841(4) 0.03754(15) 0.0634(9) Uani 0.641(2) 1 d P A 1
H28A H 0.9716 0.6442 0.0660 0.095 Uiso 0.641(2) 1 calc PR A 1
H28B H 0.9223 0.5744 -0.0056 0.095 Uiso 0.641(2) 1 calc PR A 1
H28C H 0.8980 0.5129 0.0592 0.095 Uiso 0.641(2) 1 calc PR A 1
C282 C 0.7965(3) 0.7286(2) -0.01098(14) 0.0445(6) Uani 0.641(2) 1 d P A 1
H28D H 0.8660 0.7873 0.0177 0.067 Uiso 0.641(2) 1 calc PR A 1
H28E H 0.7182 0.7549 -0.0215 0.067 Uiso 0.641(2) 1 calc PR A 1
H28F H 0.8187 0.7130 -0.0524 0.067 Uiso 0.641(2) 1 calc PR A 1
C283 C 0.6711(3) 0.5279(3) -0.01639(15) 0.0577(8) Uani 0.641(2) 1 d P A 1
H28G H 0.6934 0.5123 -0.0578 0.086 Uiso 0.641(2) 1 calc PR A 1
H28H H 0.5924 0.5535 -0.0270 0.086 Uiso 0.641(2) 1 calc PR A 1
H28I H 0.6585 0.4587 0.0071 0.086 Uiso 0.641(2) 1 calc PR A 1
C284 C 0.6813(6) 0.6461(6) -0.0351(3) 0.0634(9) Uani 0.359(2) 1 d P A 2
H28J H 0.5936 0.6095 -0.0343 0.095 Uiso 0.359(2) 1 calc PR A 2
H28K H 0.6980 0.6188 -0.0759 0.095 Uiso 0.359(2) 1 calc PR A 2
H28L H 0.6929 0.7285 -0.0342 0.095 Uiso 0.359(2) 1 calc PR A 2
C285 C 0.7456(6) 0.4816(4) 0.0175(3) 0.0445(6) Uani 0.359(2) 1 d P A 2
H28M H 0.6552 0.4485 0.0144 0.067 Uiso 0.359(2) 1 calc PR A 2
H28N H 0.7981 0.4546 0.0560 0.067 Uiso 0.359(2) 1 calc PR A 2
H28O H 0.7655 0.4590 -0.0233 0.067 Uiso 0.359(2) 1 calc PR A 2
C286 C 0.9043(6) 0.6664(6) 0.0304(3) 0.0577(8) Uani 0.359(2) 1 d P A 2
H28P H 0.9227 0.6486 -0.0118 0.086 Uiso 0.359(2) 1 calc PR A 2
H28Q H 0.9579 0.6361 0.0669 0.086 Uiso 0.359(2) 1 calc PR A 2
H28R H 0.9223 0.7488 0.0389 0.086 Uiso 0.359(2) 1 calc PR A 2
C370 C 0.24593(13) 0.40374(11) 0.23885(7) 0.0225(3) Uani 1 1 d . . .
C371 C 0.15427(16) 0.29699(13) 0.25268(9) 0.0319(3) Uani 1 1 d . . .
C372 C 0.17383(14) 0.45316(13) 0.17796(7) 0.0272(3) Uani 1 1 d . . .
C373 C 0.36030(15) 0.37004(13) 0.22303(9) 0.0301(3) Uani 1 1 d . . .
C380 C 0.27825(13) 0.51643(12) 0.48300(7) 0.0237(3) Uani 1 1 d . . .
C381 C 0.36289(17) 0.59809(17) 0.54270(8) 0.0400(4) Uani 1 1 d . . .
C382 C 0.28630(19) 0.39611(16) 0.49918(9) 0.0387(4) Uani 1 1 d . . .
C383 C 0.14047(15) 0.52336(16) 0.47352(8) 0.0339(3) Uani 1 1 d . . .
C470 C 0.78871(15) 1.13372(12) 0.32339(7) 0.0293(3) Uani 1 1 d . . .
C471 C 0.85743(17) 1.08579(15) 0.27871(8) 0.0357(4) Uani 1 1 d . . .
C472 C 0.67608(18) 1.17293(14) 0.28041(8) 0.0369(4) Uani 1 1 d . . .
C473 C 0.88312(18) 1.23800(14) 0.36579(9) 0.0387(4) Uani 1 1 d . . .
C480 C 0.76047(16) 1.00699(12) 0.55348(7) 0.0325(3) Uani 1 1 d . . .
C481 C 0.9053(2) 1.0218(3) 0.57597(11) 0.0675(8) Uani 1 1 d . . .
C482 C 0.6949(4) 0.91259(19) 0.58977(10) 0.0784(10) Uani 1 1 d . . .
C483 C 0.72972(18) 1.11669(15) 0.57251(8) 0.0355(4) Uani 1 1 d . . .
H26 H 0.5988(14) 0.7155(12) 0.0496(8) 0.019(4) Uiso 1 1 d . . .
H34 H 0.2118(14) 0.3968(13) 0.3636(7) 0.022(4) Uiso 1 1 d . . .
H16 H 0.4518(15) 0.7835(13) 0.0260(8) 0.029(4) Uiso 1 1 d . . .
H47B H 0.9277(16) 1.0572(14) 0.3040(8) 0.028(4) Uiso 1 1 d . . .
H37H H 0.4213(16) 0.4370(15) 0.2111(8) 0.033(4) Uiso 1 1 d . . .
H24 H 0.8749(16) 0.5777(14) 0.1534(8) 0.030(4) Uiso 1 1 d . . .
H44 H 0.8276(16) 1.1316(14) 0.4591(8) 0.030(4) Uiso 1 1 d . . .
H36 H 0.4325(14) 0.7041(13) 0.4533(8) 0.023(4) Uiso 1 1 d . . .
H38F H 0.2593(16) 0.3763(14) 0.5407(9) 0.037(5) Uiso 1 1 d . . .
H47I H 0.9577(16) 1.2149(14) 0.3922(8) 0.029(4) Uiso 1 1 d . . .
H27E H 0.8550(17) 0.7435(15) 0.3388(9) 0.038(5) Uiso 1 1 d . . .
H14 H 0.1658(16) 0.9358(14) 0.0360(8) 0.034(4) Uiso 1 1 d . . .
H46 H 0.5945(14) 0.8253(13) 0.4748(8) 0.022(4) Uiso 1 1 d . . .
H37C H 0.0770(17) 0.3137(14) 0.2627(8) 0.035(4) Uiso 1 1 d . . .
H47E H 0.6156(18) 1.1089(16) 0.2500(10) 0.045(5) Uiso 1 1 d . . .
H27H H 0.6927(17) 0.5456(15) 0.3180(9) 0.038(5) Uiso 1 1 d . . .
H37F H 0.2290(16) 0.5210(14) 0.1649(8) 0.032(4) Uiso 1 1 d . . .
H27C H 1.0243(17) 0.5994(15) 0.2529(9) 0.040(5) Uiso 1 1 d . . .
H27B H 0.9216(17) 0.4732(16) 0.2401(9) 0.039(5) Uiso 1 1 d . . .
H17E H 0.3466(18) 1.0087(16) 0.2511(9) 0.045(5) Uiso 1 1 d . . .
H17C H 0.0238(18) 0.9445(16) 0.0916(9) 0.041(5) Uiso 1 1 d . . .
H38H H 0.0832(18) 0.4689(16) 0.4353(10) 0.043(5) Uiso 1 1 d . . .
H37E H 0.1009(18) 0.4722(15) 0.1867(9) 0.042(5) Uiso 1 1 d . . .
H37B H 0.1967(17) 0.2590(15) 0.2908(9) 0.036(5) Uiso 1 1 d . . .
H37D H 0.1429(17) 0.3953(15) 0.1398(9) 0.039(5) Uiso 1 1 d . . .
H38B H 0.453(2) 0.5952(17) 0.5525(10) 0.053(6) Uiso 1 1 d . . .
H27G H 0.7196(17) 0.4471(15) 0.2766(9) 0.035(5) Uiso 1 1 d . . .
H17B H 0.1293(18) 1.0618(17) 0.0991(10) 0.046(5) Uiso 1 1 d . . .
H18A H 0.457(2) 0.8781(17) -0.0700(10) 0.052(6) Uiso 1 1 d . . .
H47A H 0.8017(18) 1.0162(16) 0.2497(9) 0.044(5) Uiso 1 1 d . . .
H17D H 0.2352(19) 1.0751(17) 0.2441(10) 0.050(5) Uiso 1 1 d . . .
H37I H 0.3316(17) 0.3155(15) 0.1862(9) 0.037(5) Uiso 1 1 d . . .
H37A H 0.1264(17) 0.2458(16) 0.2138(9) 0.041(5) Uiso 1 1 d . . .
H17H H 0.0516(19) 0.7963(17) 0.1744(10) 0.048(5) Uiso 1 1 d . . .
H38G H 0.1318(18) 0.6004(17) 0.4646(9) 0.044(5) Uiso 1 1 d . . .
H48H H 0.776(2) 1.1842(18) 0.5517(10) 0.054(6) Uiso 1 1 d . . .
H17A H 0.0420(19) 1.0330(17) 0.1536(10) 0.050(5) Uiso 1 1 d . . .
H38A H 0.3388(18) 0.5705(16) 0.5832(10) 0.044(5) Uiso 1 1 d . . .
H18H H 0.1333(17) 0.7164(17) -0.0788(9) 0.042(5) Uiso 1 1 d . . .
H47H H 0.8466(18) 1.2774(16) 0.3960(10) 0.043(5) Uiso 1 1 d . . .
H47G H 0.9159(18) 1.2928(17) 0.3344(10) 0.048(5) Uiso 1 1 d . . .
H17G H 0.1731(18) 0.8183(16) 0.2356(10) 0.046(5) Uiso 1 1 d . . .
H37G H 0.4077(17) 0.3379(15) 0.2643(9) 0.040(5) Uiso 1 1 d . . .
H18G H 0.1148(19) 0.7980(16) -0.1335(11) 0.050(5) Uiso 1 1 d . . .
H38E H 0.373(2) 0.3868(17) 0.5029(10) 0.053(6) Uiso 1 1 d . . .
H27A H 1.0036(19) 0.5231(17) 0.3126(11) 0.053(6) Uiso 1 1 d . . .
H48G H 0.635(2) 1.1084(17) 0.5571(10) 0.055(6) Uiso 1 1 d . . .
H47D H 0.7091(18) 1.2316(17) 0.2517(10) 0.048(5) Uiso 1 1 d . . .
H38D H 0.227(2) 0.3386(18) 0.4622(11) 0.055(6) Uiso 1 1 d . . .
H27D H 0.9612(19) 0.6774(17) 0.3725(11) 0.054(6) Uiso 1 1 d . . .
H27I H 0.8112(19) 0.4877(17) 0.3506(10) 0.051(5) Uiso 1 1 d . . .
H27F H 0.9836(19) 0.7618(17) 0.3113(10) 0.054(6) Uiso 1 1 d . . .
H38I H 0.1117(17) 0.5029(16) 0.5160(9) 0.043(5) Uiso 1 1 d . . .
H47F H 0.6264(19) 1.2021(17) 0.3097(10) 0.053(6) Uiso 1 1 d . . .
H17I H 0.0681(19) 0.8929(16) 0.2322(10) 0.048(5) Uiso 1 1 d . . .
H38C H 0.3536(19) 0.6778(18) 0.5366(10) 0.051(6) Uiso 1 1 d . . .
H18F H 0.353(2) 1.0385(18) -0.0495(11) 0.055(6) Uiso 1 1 d . . .
H17F H 0.3332(19) 1.1000(17) 0.1915(10) 0.054(6) Uiso 1 1 d . . .
H18E H 0.209(2) 1.0205(18) -0.0511(11) 0.060(6) Uiso 1 1 d . . .
H18I H 0.069(2) 0.8183(17) -0.0672(10) 0.055(6) Uiso 1 1 d . . .
H47C H 0.8879(18) 1.1472(16) 0.2491(10) 0.046(5) Uiso 1 1 d . . .
H18B H 0.3614(18) 0.7490(18) -0.0849(10) 0.045(5) Uiso 1 1 d . . .
H48I H 0.7538(18) 1.1351(16) 0.6217(10) 0.047(5) Uiso 1 1 d . . .
H18D H 0.253(2) 1.0000(17) -0.1172(11) 0.054(6) Uiso 1 1 d . . .
H48A H 0.933(2) 1.038(2) 0.6255(12) 0.070(7) Uiso 1 1 d . . .
H18C H 0.342(2) 0.842(2) -0.1357(12) 0.073(7) Uiso 1 1 d . . .
H48D H 0.711(2) 0.838(2) 0.5797(13) 0.085(8) Uiso 1 1 d . . .
H48B H 0.920(3) 0.947(2) 0.5660(13) 0.088(8) Uiso 1 1 d . . .
H48E H 0.732(3) 0.934(2) 0.6378(14) 0.090(8) Uiso 1 1 d . . .
H48F H 0.603(2) 0.908(2) 0.5783(13) 0.074(9) Uiso 1 1 d . . .
H48C H 0.951(3) 1.091(3) 0.5521(16) 0.119(12) Uiso 1 1 d . . .

loop_
_atom_site_aniso_label
_atom_site_aniso_U_11
_atom_site_aniso_U_22
_atom_site_aniso_U_33
_atom_site_aniso_U_23
_atom_site_aniso_U_13
_atom_site_aniso_U_12
Si 0.01942(17) 0.01639(16) 0.01016(15) 0.00182(12) 0.00465(12) 0.00441(12)
N1 0.0194(5) 0.0172(5) 0.0118(5) 0.0023(4) 0.0043(4) 0.0039(4)
O1 0.0243(5) 0.0218(4) 0.0132(4) 0.0033(3) 0.0055(3) 0.0096(4)
N2 0.0203(5) 0.0162(5) 0.0122(5) 0.0018(4) 0.0051(4) 0.0049(4)
O2 0.0206(4) 0.0227(4) 0.0118(4) 0.0027(3) 0.0057(3) 0.0070(4)
O3 0.0213(4) 0.0183(4) 0.0117(4) 0.0013(3) 0.0056(3) 0.0034(3)
O4 0.0268(5) 0.0188(4) 0.0130(4) 0.0010(3) 0.0064(4) 0.0015(4)
C11 0.0188(6) 0.0171(6) 0.0142(6) 0.0025(4) 0.0032(5) 0.0023(5)
C12 0.0208(6) 0.0164(6) 0.0145(6) 0.0022(4) 0.0036(5) 0.0026(5)
C13 0.0210(6) 0.0193(6) 0.0207(6) 0.0024(5) 0.0039(5) 0.0052(5)
C14 0.0214(6) 0.0272(7) 0.0218(7) 0.0055(5) 0.0010(5) 0.0076(5)
C15 0.0219(6) 0.0305(7) 0.0161(6) 0.0061(5) 0.0019(5) 0.0044(5)
C16 0.0217(6) 0.0276(7) 0.0144(6) 0.0030(5) 0.0051(5) 0.0043(5)
C21 0.0204(6) 0.0159(6) 0.0142(6) 0.0015(4) 0.0053(5) 0.0037(5)
C22 0.0199(6) 0.0164(6) 0.0138(6) 0.0021(4) 0.0068(5) 0.0024(5)
C23 0.0206(6) 0.0199(6) 0.0185(6) 0.0050(5) 0.0069(5) 0.0045(5)
C24 0.0251(7) 0.0225(6) 0.0236(7) 0.0047(5) 0.0115(5) 0.0098(5)
C25 0.0320(7) 0.0223(6) 0.0177(6) 0.0014(5) 0.0116(5) 0.0086(5)
C26 0.0302(7) 0.0232(6) 0.0130(6) 0.0025(5) 0.0064(5) 0.0083(5)
C31 0.0182(6) 0.0181(6) 0.0146(6) 0.0035(4) 0.0052(5) 0.0065(5)
C32 0.0167(6) 0.0190(6) 0.0146(6) 0.0038(4) 0.0055(4) 0.0072(5)
C33 0.0172(6) 0.0189(6) 0.0190(6) 0.0022(5) 0.0051(5) 0.0054(5)
C34 0.0186(6) 0.0207(6) 0.0223(6) 0.0054(5) 0.0077(5) 0.0037(5)
C35 0.0178(6) 0.0252(6) 0.0168(6) 0.0065(5) 0.0067(5) 0.0073(5)
C36 0.0203(6) 0.0231(6) 0.0132(6) 0.0028(5) 0.0051(5) 0.0072(5)
C41 0.0212(6) 0.0169(6) 0.0150(6) 0.0001(4) 0.0046(5) 0.0058(5)
C42 0.0228(6) 0.0188(6) 0.0149(6) 0.0004(5) 0.0048(5) 0.0045(5)
C43 0.0253(7) 0.0195(6) 0.0214(6) 0.0003(5) 0.0063(5) 0.0028(5)
C44 0.0274(7) 0.0204(6) 0.0214(7) -0.0035(5) 0.0027(5) 0.0019(5)
C45 0.0318(7) 0.0224(6) 0.0156(6) -0.0015(5) 0.0020(5) 0.0095(5)
C46 0.0290(7) 0.0197(6) 0.0143(6) 0.0022(5) 0.0058(5) 0.0072(5)
C170 0.0278(7) 0.0292(7) 0.0249(7) 0.0023(6) 0.0051(6) 0.0137(6)
C171 0.0406(9) 0.0499(10) 0.0352(9) 0.0031(8) 0.0047(8) 0.0291(8)
C172 0.0454(9) 0.0328(8) 0.0315(8) -0.0057(7) 0.0014(7) 0.0206(7)
C173 0.0345(9) 0.0468(10) 0.0413(9) 0.0094(8) 0.0200(8) 0.0158(8)
C180 0.0286(7) 0.0506(9) 0.0161(7) 0.0105(6) 0.0020(6) 0.0122(7)
C181 0.0556(12) 0.115(2) 0.0166(8) 0.0180(10) 0.0109(8) 0.0455(13)
C182 0.0399(10) 0.0538(11) 0.0289(9) 0.0211(8) 0.0008(7) 0.0019(8)
C183 0.0408(9) 0.0465(10) 0.0208(8) 0.0045(7) -0.0052(7) 0.0049(8)
C270 0.0258(7) 0.0373(8) 0.0214(7) 0.0120(6) 0.0098(5) 0.0159(6)
C271 0.0371(9) 0.0609(12) 0.0336(9) 0.0214(8) 0.0169(7) 0.0318(9)
C272 0.0282(8) 0.0559(10) 0.0217(7) 0.0021(7) -0.0006(6) 0.0132(7)
C273 0.0404(9) 0.0388(9) 0.0344(8) 0.0213(7) 0.0206(7) 0.0206(7)
C280 0.0432(9) 0.0353(8) 0.0194(7) 0.0006(6) 0.0148(6) 0.0181(7)
C281 0.079(2) 0.114(3) 0.0285(13) 0.0142(15) 0.0304(13) 0.067(2)
C282 0.0734(18) 0.0385(13) 0.0341(12) 0.0031(10) 0.0338(12) 0.0169(12)
C283 0.0723(19) 0.0569(16) 0.0400(14) -0.0214(13) 0.0365(14) -0.0118(14)
C284 0.079(2) 0.114(3) 0.0285(13) 0.0142(15) 0.0304(13) 0.067(2)
C285 0.0734(18) 0.0385(13) 0.0341(12) 0.0031(10) 0.0338(12) 0.0169(12)
C286 0.0723(19) 0.0569(16) 0.0400(14) -0.0214(13) 0.0365(14) -0.0118(14)
C370 0.0231(6) 0.0193(6) 0.0241(7) -0.0027(5) 0.0086(5) 0.0016(5)
C371 0.0337(8) 0.0237(7) 0.0345(8) -0.0033(6) 0.0124(7) -0.0031(6)
C372 0.0257(7) 0.0334(8) 0.0202(7) -0.0048(6) 0.0053(6) 0.0041(6)
C373 0.0303(8) 0.0230(7) 0.0387(9) -0.0059(6) 0.0131(7) 0.0063(6)
C380 0.0214(6) 0.0331(7) 0.0185(6) 0.0090(5) 0.0089(5) 0.0064(5)
C381 0.0373(9) 0.0587(11) 0.0174(7) 0.0049(7) 0.0124(6) -0.0063(8)
C382 0.0488(10) 0.0448(10) 0.0337(9) 0.0228(8) 0.0210(8) 0.0209(8)
C383 0.0267(8) 0.0538(10) 0.0272(8) 0.0121(7) 0.0134(6) 0.0143(7)
C470 0.0355(8) 0.0220(7) 0.0254(7) -0.0001(5) 0.0096(6) -0.0038(6)
C471 0.0374(9) 0.0354(9) 0.0311(8) 0.0004(7) 0.0155(7) -0.0037(7)
C472 0.0497(10) 0.0257(8) 0.0303(8) 0.0078(6) 0.0078(7) 0.0026(7)
C473 0.0456(10) 0.0265(8) 0.0343(9) -0.0022(7) 0.0114(8) -0.0098(7)
C480 0.0512(9) 0.0261(7) 0.0151(6) -0.0047(5) -0.0010(6) 0.0107(7)
C481 0.0730(15) 0.0903(18) 0.0346(11) -0.0282(11) -0.0243(10) 0.0536(14)
C482 0.162(3) 0.0367(11) 0.0152(8) -0.0010(7) 0.0124(13) -0.0030(14)
C483 0.0452(10) 0.0362(9) 0.0250(8) -0.0076(6) 0.0066(7) 0.0134(7)

loop_
_atom_type_symbol
_atom_type_description
_atom_type_scat_dispersion_real
_atom_type_scat_dispersion_imag
_atom_type_scat_source
C C 0.0033 0.0016 'International Tables Vol C Tables 4.2.6.8 and 6.1.1.4'
H H 0.0000 0.0000 'International Tables Vol C Tables 4.2.6.8 and 6.1.1.4'
N N 0.0061 0.0033 'International Tables Vol C Tables 4.2.6.8 and 6.1.1.4'
O O 0.0106 0.0060 'International Tables Vol C Tables 4.2.6.8 and 6.1.1.4'
Si Si 0.0817 0.0704 'International Tables Vol C Tables 4.2.6.8 and 6.1.1.4'

loop_
_geom_angle_atom_site_label_1
_geom_angle_atom_site_label_2
_geom_angle_atom_site_label_3
_geom_angle
O2 Si O1 172.07(4)
O2 Si O3 90.45(4)
O1 Si O3 90.83(4)
O2 Si O4 90.70(4)
O1 Si O4 89.16(4)
O3 Si O4 171.72(4)
O2 Si N2 92.46(4)
O1 Si N2 95.44(4)
O3 Si N2 85.89(4)
O4 Si N2 85.87(4)
O2 Si N1 85.95(4)
O1 Si N1 86.17(4)
O3 Si N1 92.68(4)
O4 Si N1 95.58(4)
N2 Si N1 177.85(5)
C11 N1 C21 133.36(11)
C11 N1 Si 113.19(8)
C21 N1 Si 113.40(8)
C12 O1 Si 114.26(8)
C41 N2 C31 132.87(10)
C41 N2 Si 113.35(8)
C31 N2 Si 113.62(8)
C22 O2 Si 114.52(8)
C32 O3 Si 114.29(8)
C42 O4 Si 113.93(8)
N1 C11 C16 129.45(12)
N1 C11 C12 110.15(10)
C16 C11 C12 120.39(12)
O1 C12 C13 123.34(12)
O1 C12 C11 116.17(11)
C13 C12 C11 120.48(11)
C14 C13 C12 116.23(12)
C14 C13 C170 123.23(12)
C12 C13 C170 120.48(11)
C13 C14 C15 124.50(12)
C13 C14 H14 116.8(10)
C15 C14 H14 118.7(10)
C16 C15 C14 118.51(12)
C16 C15 C180 122.21(13)
C14 C15 C180 119.28(12)
C15 C16 C11 119.82(12)
C15 C16 H16 120.4(10)
C11 C16 H16 119.8(10)
N1 C21 C26 129.83(11)
N1 C21 C22 109.90(10)
C26 C21 C22 120.26(11)
O2 C22 C23 123.08(11)
O2 C22 C21 116.13(11)
C23 C22 C21 120.79(11)
C24 C23 C22 116.36(12)
C24 C23 C270 123.33(12)
C22 C23 C270 120.29(11)
C23 C24 C25 124.23(12)
C23 C24 H24 117.7(10)
C25 C24 H24 118.0(10)
C26 C25 C24 118.44(12)
C26 C25 C280 120.48(12)
C24 C25 C280 121.06(12)
C25 C26 C21 119.91(12)
C25 C26 H26 119.3(9)
C21 C26 H26 120.8(9)
N2 C31 C36 129.19(11)
N2 C31 C32 110.02(10)
C36 C31 C32 120.79(11)
O3 C32 C33 123.63(11)
O3 C32 C31 116.07(11)
C33 C32 C31 120.30(11)
C34 C33 C32 116.38(11)
C34 C33 C370 123.19(11)
C32 C33 C370 120.38(11)
C33 C34 C35 124.42(12)
C33 C34 H34 117.3(9)
C35 C34 H34 118.3(9)
C36 C35 C34 118.16(11)
C36 C35 C380 121.47(12)
C34 C35 C380 120.35(11)
C35 C36 C31 119.91(12)
C35 C36 H36 119.2(9)
C31 C36 H36 120.9(9)
N2 C41 C46 128.97(12)
N2 C41 C42 110.18(10)
C46 C41 C42 120.82(11)
O4 C42 C43 124.01(11)
O4 C42 C41 115.91(11)
C43 C42 C41 120.08(11)
C44 C43 C42 116.44(12)
C44 C43 C470 122.78(12)
C42 C43 C470 120.72(12)
C43 C44 C45 124.42(12)
C43 C44 H44 119.5(9)
C45 C44 H44 116.1(9)
C46 C45 C44 118.33(12)
C46 C45 C480 122.36(13)
C44 C45 C480 119.31(12)
C45 C46 C41 119.75(12)
C45 C46 H46 120.8(9)
C41 C46 H46 119.5(9)
C13 C170 C173 110.94(12)
C13 C170 C171 111.73(12)
C173 C170 C171 108.18(14)
C13 C170 C172 108.40(12)
C173 C170 C172 110.00(14)
C171 C170 C172 107.53(13)
C170 C171 H17C 110.2(11)
C170 C171 H17B 111.4(11)
H17C C171 H17B 106.2(15)
C170 C171 H17A 109.5(11)
H17C C171 H17A 107.9(15)
H17B C171 H17A 111.6(16)
C170 C172 H17E 112.1(11)
C170 C172 H17D 107.7(11)
H17E C172 H17D 109.0(15)
C170 C172 H17F 108.3(11)
H17E C172 H17F 108.3(15)
H17D C172 H17F 111.6(15)
C170 C173 H17H 110.7(11)
C170 C173 H17G 112.1(11)
H17H C173 H17G 106.9(16)
C170 C173 H17I 108.8(11)
H17H C173 H17I 107.7(15)
H17G C173 H17I 110.6(15)
C181 C180 C15 111.87(12)
C181 C180 C182 107.95(16)
C15 C180 C182 109.89(13)
C181 C180 C183 109.51(16)
C15 C180 C183 108.45(12)
C182 C180 C183 109.14(14)
C180 C181 H18A 113.8(12)
C180 C181 H18B 112.4(11)
H18A C181 H18B 108.5(16)
C180 C181 H18C 109.3(14)
H18A C181 H18C 106.1(18)
H18B C181 H18C 106.3(18)
C180 C182 H18F 109.6(13)
C180 C182 H18E 111.7(12)
H18F C182 H18E 106.4(18)
C180 C182 H18D 111.1(12)
H18F C182 H18D 110.2(17)
H18E C182 H18D 107.8(17)
C180 C183 H18H 109.9(11)
C180 C183 H18G 108.7(12)
H18H C183 H18G 107.2(16)
C180 C183 H18I 111.6(11)
H18H C183 H18I 110.1(16)
H18G C183 H18I 109.2(16)
C23 C270 C272 110.40(12)
C23 C270 C271 111.56(12)
C272 C270 C271 107.98(14)
C23 C270 C273 109.09(12)
C272 C270 C273 109.89(13)
C271 C270 C273 107.88(13)
C270 C271 H27C 110.3(10)
C270 C271 H27B 109.9(10)
H27C C271 H27B 110.9(14)
C270 C271 H27A 110.0(12)
H27C C271 H27A 109.2(16)
H27B C271 H27A 106.5(16)
C270 C272 H27E 111.3(10)
C270 C272 H27D 107.0(12)
H27E C272 H27D 108.6(15)
C270 C272 H27F 109.7(11)
H27E C272 H27F 107.9(15)
H27D C272 H27F 112.3(16)
C270 C273 H27H 112.0(10)
C270 C273 H27G 110.5(10)
H27H C273 H27G 105.3(14)
C270 C273 H27I 109.3(11)
H27H C273 H27I 110.6(15)
H27G C273 H27I 108.9(15)
C286 C280 C25 111.0(2)
C283 C280 C25 110.50(15)
C286 C280 C284 114.2(4)
C25 C280 C284 111.9(2)
C283 C280 C281 110.4(2)
C25 C280 C281 113.38(15)
C283 C280 C282 110.0(2)
C25 C280 C282 108.80(13)
C281 C280 C282 103.5(2)
C286 C280 C285 110.3(4)
C25 C280 C285 105.26(19)
C284 C280 C285 103.6(4)
C280 C281 H28A 109.5
C280 C281 H28B 109.5
H28A C281 H28B 109.5
C280 C281 H28C 109.5
H28A C281 H28C 109.5
H28B C281 H28C 109.5
C280 C282 H28D 109.5
C280 C282 H28E 109.5
H28D C282 H28E 109.5
C280 C282 H28F 109.5
H28D C282 H28F 109.5
H28E C282 H28F 109.5
C280 C283 H28G 109.5
C280 C283 H28H 109.5
H28G C283 H28H 109.5
C280 C283 H28I 109.5
H28G C283 H28I 109.5
H28H C283 H28I 109.5
C280 C284 H28J 109.5
C280 C284 H28K 109.5
H28J C284 H28K 109.5
C280 C284 H28L 109.5
H28J C284 H28L 109.5
H28K C284 H28L 109.5
C280 C285 H28M 109.5
C280 C285 H28N 109.5
H28M C285 H28N 109.5
C280 C285 H28O 109.5
H28M C285 H28O 109.5
H28N C285 H28O 109.5
C280 C286 H28P 109.5
C280 C286 H28Q 109.5
H28P C286 H28Q 109.5
C280 C286 H28R 109.5
H28P C286 H28R 109.5
H28Q C286 H28R 109.5
C33 C370 C371 111.37(11)
C33 C370 C372 110.86(11)
C371 C370 C372 107.70(12)
C33 C370 C373 108.48(11)
C371 C370 C373 108.67(12)
C372 C370 C373 109.73(12)
C370 C371 H37C 112.2(10)
C370 C371 H37B 111.6(10)
H37C C371 H37B 108.3(14)
C370 C371 H37A 108.1(11)
H37C C371 H37A 107.9(15)
H37B C371 H37A 108.6(15)
C370 C372 H37F 112.1(10)
C370 C372 H37E 110.5(11)
H37F C372 H37E 109.6(14)
C370 C372 H37D 109.1(10)
H37F C372 H37D 108.0(14)
H37E C372 H37D 107.5(15)
C370 C373 H37H 111.7(10)
C370 C373 H37I 109.9(11)
H37H C373 H37I 107.4(14)
C370 C373 H37G 108.7(10)
H37H C373 H37G 108.9(14)
H37I C373 H37G 110.3(14)
C382 C380 C383 108.63(13)
C382 C380 C381 108.12(14)
C383 C380 C381 108.63(13)
C382 C380 C35 110.92(12)
C383 C380 C35 108.72(11)
C381 C380 C35 111.74(11)
C380 C381 H38B 112.5(12)
C380 C381 H38A 108.2(11)
H38B C381 H38A 102.2(16)
C380 C381 H38C 111.3(12)
H38B C381 H38C 111.7(17)
H38A C381 H38C 110.6(16)
C380 C382 H38F 110.8(10)
C380 C382 H38E 111.1(12)
H38F C382 H38E 110.9(15)
C380 C382 H38D 110.7(12)
H38F C382 H38D 106.5(15)
H38E C382 H38D 106.6(16)
C380 C383 H38H 109.8(11)
C380 C383 H38G 111.2(11)
H38H C383 H38G 109.2(15)
C380 C383 H38I 110.0(10)
H38H C383 H38I 109.0(15)
H38G C383 H38I 107.7(15)
C43 C470 C471 110.78(12)
C43 C470 C473 111.72(12)
C471 C470 C473 108.04(13)
C43 C470 C472 108.24(12)
C471 C470 C472 110.12(13)
C473 C470 C472 107.89(13)
C470 C471 H47B 112.8(10)
C470 C471 H47A 112.7(11)
H47B C471 H47A 101.8(14)
C470 C471 H47C 108.8(11)
H47B C471 H47C 111.3(14)
H47A C471 H47C 109.3(15)
C470 C472 H47E 110.4(11)
C470 C472 H47D 108.6(11)
H47E C472 H47D 107.0(15)
C470 C472 H47F 111.1(11)
H47E C472 H47F 107.4(16)
H47D C472 H47F 112.3(16)
C470 C473 H47I 108.9(10)
C470 C473 H47H 114.5(11)
H47I C473 H47H 109.7(14)
C470 C473 H47G 107.9(11)
H47I C473 H47G 105.9(14)
H47H C473 H47G 109.6(15)
C482 C480 C483 107.99(18)
C482 C480 C45 111.68(13)
C483 C480 C45 109.91(12)
C482 C480 C481 109.4(2)
C483 C480 C481 109.15(15)
C45 C480 C481 108.70(14)
C480 C481 H48A 108.1(14)
C480 C481 H48B 106.4(16)
H48A C481 H48B 107(2)
C480 C481 H48C 109.0(18)
H48A C481 H48C 111(2)
H48B C481 H48C 115(2)
C480 C482 H48D 112.4(15)
C480 C482 H48E 106.5(16)
H48D C482 H48E 108(2)
C480 C482 H48F 109.0(15)
H48D C482 H48F 111(2)
H48E C482 H48F 110(2)
C480 C483 H48H 111.4(12)
C480 C483 H48G 109.7(12)
H48H C483 H48G 109.2(16)
C480 C483 H48I 112.4(11)
H48H C483 H48I 107.9(16)
H48G C483 H48I 106.1(16)

loop_
_geom_bond_atom_site_label_1
_geom_bond_atom_site_label_2
_geom_bond_distance
Si O2 1.7692(9)
Si O1 1.7731(9)
Si O3 1.7793(9)
Si O4 1.7840(9)
Si N2 1.8558(10)
Si N1 1.8627(10)
N1 C11 1.3645(16)
N1 C21 1.3670(16)
O1 C12 1.3290(15)
N2 C41 1.3614(16)
N2 C31 1.3658(15)
O2 C22 1.3307(14)
O3 C32 1.3299(14)
O4 C42 1.3297(15)
C11 C16 1.4074(17)
C11 C12 1.4259(18)
C12 C13 1.4117(17)
C13 C14 1.3869(19)
C13 C170 1.5289(19)
C14 C15 1.412(2)
C14 H14 1.009(17)
C15 C16 1.3748(19)
C15 C180 1.5349(18)
C16 H16 0.970(17)
C21 C26 1.4072(17)
C21 C22 1.4237(17)
C22 C23 1.4042(18)
C23 C24 1.3925(18)
C23 C270 1.5302(18)
C24 C25 1.4116(19)
C24 H24 0.947(17)
C25 C26 1.3774(19)
C25 C280 1.5396(18)
C26 H26 0.960(15)
C31 C36 1.4052(17)
C31 C32 1.4234(17)
C32 C33 1.4082(17)
C33 C34 1.3931(17)
C33 C370 1.5306(18)
C34 C35 1.4160(18)
C34 H34 0.971(15)
C35 C36 1.3764(18)
C35 C380 1.5375(17)
C36 H36 0.979(16)
C41 C46 1.4067(17)
C41 C42 1.4276(17)
C42 C43 1.4107(18)
C43 C44 1.3881(19)
C43 C470 1.5317(19)
C44 C45 1.4195(19)
C44 H44 0.997(17)
C45 C46 1.3735(19)
C45 C480 1.5295(18)
C46 H46 0.958(15)
C170 C173 1.529(2)
C170 C171 1.537(2)
C170 C172 1.539(2)
C171 H17C 0.989(19)
C171 H17B 1.01(2)
C171 H17A 1.00(2)
C172 H17E 1.00(2)
C172 H17D 1.00(2)
C172 H17F 1.07(2)
C173 H17H 0.98(2)
C173 H17G 0.98(2)
C173 H17I 1.01(2)
C180 C181 1.522(2)
C180 C182 1.535(3)
C180 C183 1.539(2)
C181 H18A 1.03(2)
C181 H18B 1.01(2)
C181 H18C 0.97(2)
C182 H18F 0.93(2)
C182 H18E 1.02(2)
C182 H18D 0.96(2)
C183 H18H 0.947(19)
C183 H18G 0.95(2)
C183 H18I 1.03(2)
C270 C272 1.531(2)
C270 C271 1.531(2)
C270 C273 1.534(2)
C271 H27C 0.997(18)
C271 H27B 1.014(19)
C271 H27A 0.95(2)
C272 H27E 1.004(18)
C272 H27D 0.99(2)
C272 H27F 1.03(2)
C273 H27H 1.015(18)
C273 H27G 0.988(18)
C273 H27I 1.00(2)
C280 C286 1.410(6)
C280 C283 1.471(3)
C280 C284 1.542(6)
C280 C281 1.550(3)
C280 C282 1.574(3)
C280 C285 1.601(5)
C281 H28A 0.9800
C281 H28B 0.9800
C281 H28C 0.9800
C282 H28D 0.9800
C282 H28E 0.9800
C282 H28F 0.9800
C283 H28G 0.9800
C283 H28H 0.9800
C283 H28I 0.9800
C284 H28J 0.9800
C284 H28K 0.9800
C284 H28L 0.9800
C285 H28M 0.9800
C285 H28N 0.9800
C285 H28O 0.9800
C286 H28P 0.9800
C286 H28Q 0.9800
C286 H28R 0.9800
C370 C371 1.5308(19)
C370 C372 1.537(2)
C370 C373 1.5406(19)
C371 H37C 1.003(18)
C371 H37B 0.997(18)
C371 H37A 0.951(19)
C372 H37F 0.991(17)
C372 H37E 0.957(19)
C372 H37D 0.987(18)
C373 H37H 1.008(17)
C373 H37I 0.942(18)
C373 H37G 1.026(19)
C380 C382 1.528(2)
C380 C383 1.529(2)
C380 C381 1.532(2)
C381 H38B 0.98(2)
C381 H38A 0.985(19)
C381 H38C 1.01(2)
C382 H38F 0.996(18)
C382 H38E 0.99(2)
C382 H38D 1.01(2)
C383 H38H 1.003(19)
C383 H38G 0.98(2)
C383 H38I 1.027(19)
C470 C471 1.532(2)
C470 C473 1.537(2)
C470 C472 1.535(2)
C471 H47B 0.973(17)
C471 H47A 1.006(19)
C471 H47C 1.02(2)
C472 H47E 0.99(2)
C472 H47D 1.00(2)
C472 H47F 1.03(2)
C473 H47I 0.984(17)
C473 H47H 1.002(19)
C473 H47G 1.01(2)
C480 C482 1.525(3)
C480 C483 1.527(2)
C480 C481 1.536(3)
C481 H48A 1.00(2)
C481 H48B 0.99(3)
C481 H48C 1.07(3)
C482 H48D 0.99(3)
C482 H48E 0.98(3)
C482 H48F 0.98(2)
C483 H48H 1.02(2)
C483 H48G 1.01(2)
C483 H48I 1.00(2)
